data_1573683
loop_
_publ_author_name
'Artis, Rylan'
'Callaway, Waylan'
'Heyward, Elizabeth'
'Reyes, Naomi'
'Roberts, Gavin'
'Van Ostenbridge, Kaitlyn'
'Padgett, Clifford W.'
'Lynch, Will E.'

_journal_coeditor_code EJ2011
_journal_paper_doi 10.1107/S2056989025000118
_journal_year 2025
_chemical_formula_iupac 'C18 H15 S +, P F6 -'
_chemical_formula_moiety 'C18 H15 S +, P F6 -'
_chemical_formula_sum 'C18 H15 F6 P S'
_chemical_formula_weight 408.33
_chemical_name_systematic
;
Triphenylsulfonium hexafluorophosphate
;
_space_group_crystal_system monoclinic
_space_group_IT_number 14
_space_group_name_Hall '-P 2yn'
_space_group_name_H-M_alt 'P 1 21/n 1'
_atom_sites_solution_hydrogens geom
_audit_creation_method
;
Olex2 1.5
(compiled 2024.02.16 svn.r378c4104 for OlexSys, GUI svn.r6928)
;
_cell_angle_alpha 90
_cell_angle_beta 98.251(2)
_cell_angle_gamma 90
_cell_formula_units_Z 4
_cell_length_a 8.4524(2)
_cell_length_b 18.1483(5)
_cell_length_c 11.4344(3)
_cell_measurement_reflns_used 4889
_cell_measurement_temperature 100.00(10)
_cell_measurement_theta_max 69.4210
_cell_measurement_theta_min 4.5850
_cell_volume 1735.84(8)
_computing_cell_refinement
;
CrysAlisPro 1.171.42.84a (Rigaku OD, 2023)
;
_computing_data_collection
;
CrysAlisPro 1.171.42.84a (Rigaku OD, 2023)
;
_computing_data_reduction
;
CrysAlisPro 1.171.42.84a (Rigaku OD, 2023)
;
_computing_molecular_graphics
;
Olex2 1.5 (Dolomanov <i>et al.</i>,  2009)
;
_computing_publication_material
;
Olex2 1.5 (Dolomanov <i>et al.</i>,  2009)
;
_computing_structure_refinement
;
<i>SHELXL2018/3</i> (Sheldrick, 2015b)
;
_computing_structure_solution
;
<i>SHELXT2018/2</i> (Sheldrick, 2015a)
;
_diffrn_ambient_temperature 100.15
_diffrn_detector_area_resol_mean 10.0000
_diffrn_measured_fraction_theta_full 0.998
_diffrn_measured_fraction_theta_max 0.987
_diffrn_measurement_device 'four-circle diffractometer'
_diffrn_measurement_device_type 'XtaLAB Synergy, Single source at home/near, HyPix3000'
_diffrn_measurement_method '\w scans'
_diffrn_radiation_type CuK\a
_diffrn_radiation_wavelength 1.54184
_diffrn_reflns_av_R_equivalents 0.0382
_diffrn_reflns_av_unetI/netI 0.0424
_diffrn_reflns_limit_h_max 8
_diffrn_reflns_limit_h_min -10
_diffrn_reflns_limit_k_max 22
_diffrn_reflns_limit_k_min -21
_diffrn_reflns_limit_l_max 13
_diffrn_reflns_limit_l_min -12
_diffrn_reflns_number 8136
_diffrn_reflns_theta_full 67.684
_diffrn_reflns_theta_max 69.853
_diffrn_reflns_theta_min 4.605
_exptl_absorpt_coefficient_mu 3.103
_exptl_absorpt_correction_T_max 1.00000
_exptl_absorpt_correction_T_min 0.22473
_exptl_absorpt_correction_type multi-scan
_exptl_absorpt_process_details
;
(CrysAlisPro; Rigaku OD, 2023)
;
_exptl_crystal_colour 'clear colourless'
_exptl_crystal_density_diffrn 1.562
_exptl_crystal_description irregular
_exptl_crystal_F_000 832
_exptl_crystal_size_max 0.271
_exptl_crystal_size_mid 0.178
_exptl_crystal_size_min 0.091
_refine_diff_density_max 1.027
_refine_diff_density_min -0.756
_refine_ls_extinction_method none
_refine_ls_goodness_of_fit_ref 1.105
_refine_ls_hydrogen_treatment refU
_refine_ls_matrix_type full
_refine_ls_number_parameters 250
_refine_ls_number_reflns 3235
_refine_ls_number_restraints 0
_refine_ls_restrained_S_all 1.105
_refine_ls_R_factor_all 0.0636
_refine_ls_R_factor_gt 0.0566
_refine_ls_shift/su_max 0.000
_refine_ls_shift/su_mean 0.000
_refine_ls_structure_factor_coef Fsqd
_refine_ls_weighting_details 'w=1/[\s^2^(Fo^2^)+(0.0797P)^2^+2.0739P] where P=(Fo^2^+2Fc^2^)/3'
_refine_ls_weighting_scheme calc
_refine_ls_wR_factor_gt 0.1516
_refine_ls_wR_factor_ref 0.1580
_reflns_number_gt 2782
_reflns_number_total 3235
_reflns_threshold_expression 'I > 2\s(I)'
_cod_data_source_file ej2011.cif
_cod_data_source_block III
_cod_database_code 1573683
_shelx_space_group_comment
;
The symmetry employed for this shelxl refinement is uniquely defined
by the following loop, which should always be used as a source of
symmetry information in preference to the above space-group names.
They are only intended as comments.
;
_shelx_estimated_absorpt_t_min 0.487
_shelx_estimated_absorpt_t_max 0.765

loop_
_space_group_symop_operation_xyz
'x, y, z'
'-x+1/2, y+1/2, -z+1/2'
'-x, -y, -z'
'x-1/2, -y-1/2, z-1/2'

loop_
_atom_site_type_symbol
_atom_site_label
_atom_site_fract_x
_atom_site_fract_y
_atom_site_fract_z
_atom_site_U_iso_or_equiv
_atom_site_adp_type
_atom_site_calc_flag
_atom_site_occupancy
_atom_site_disorder_assembly
_atom_site_disorder_group
S S1 0.47256(8) 0.22774(4) 0.32198(6) 0.0242(2) Uani d 1 . .
P P1 0.32535(9) 0.08138(4) 0.75173(7) 0.0276(2) Uani d 1 . .
F F6 0.4296(3) 0.15360(12) 0.7797(2) 0.0555(7) Uani d 1 . .
F F3 0.2176(3) 0.00957(13) 0.7247(2) 0.0521(6) Uani d 1 . .
F F5 0.4752(3) 0.04073(15) 0.7153(3) 0.0659(8) Uani d 1 . .
F F1 0.2725(3) 0.10587(17) 0.6204(2) 0.0770(10) Uani d 1 . .
F F4 0.3778(3) 0.05372(19) 0.8831(2) 0.0740(9) Uani d 1 . .
F F2 0.1740(3) 0.11993(18) 0.7935(3) 0.0848(11) Uani d 1 . .
C C5 0.1043(4) 0.08294(17) 0.2990(3) 0.0286(7) Uani d 1 . .
H H5 0.028270 0.065529 0.346123 0.032(9) Uiso calc 1 . .
C C7 0.6285(3) 0.17795(16) 0.4110(3) 0.0237(6) Uani d 1 . .
C C4 0.1048(4) 0.05475(17) 0.1864(3) 0.0285(6) Uani d 1 . .
H H4 0.029907 0.017782 0.157169 0.034(9) Uiso calc 1 . .
C C1 0.3235(3) 0.16042(16) 0.2728(3) 0.0234(6) Uani d 1 . .
C C12 0.7692(3) 0.21722(17) 0.4441(3) 0.0278(7) Uani d 1 . .
H H12 0.780691 0.266254 0.417475 0.034(10) Uiso calc 1 . .
C C14 0.4035(4) 0.26121(16) 0.5460(3) 0.0271(6) Uani d 1 . .
H H14 0.461917 0.218357 0.573505 0.037(10) Uiso calc 1 . .
C C2 0.3247(4) 0.13351(17) 0.1587(3) 0.0283(6) Uani d 1 . .
H H2 0.399730 0.151332 0.111099 0.026(8) Uiso calc 1 . .
C C6 0.2139(3) 0.13641(17) 0.3432(3) 0.0262(6) Uani d 1 . .
H H6 0.213792 0.156095 0.420153 0.037(10) Uiso calc 1 . .
C C13 0.3877(3) 0.28156(16) 0.4282(3) 0.0260(6) Uani d 1 . .
C C11 0.8916(4) 0.18278(18) 0.5168(3) 0.0308(7) Uani d 1 . .
H H11 0.988554 0.208555 0.541217 0.043(11) Uiso calc 1 . .
C C3 0.2137(4) 0.08007(17) 0.1165(3) 0.0298(7) Uani d 1 . .
H H3 0.212555 0.060797 0.039141 0.035(9) Uiso calc 1 . .
C C15 0.3320(4) 0.30500(18) 0.6228(3) 0.0322(7) Uani d 1 . .
H H15 0.340487 0.292018 0.703904 0.031(9) Uiso calc 1 . .
C C10 0.8746(4) 0.11082(18) 0.5548(3) 0.0325(7) Uani d 1 . .
H H10 0.959295 0.087819 0.605437 0.038(10) Uiso calc 1 . .
C C18 0.3044(4) 0.34418(18) 0.3850(3) 0.0330(7) Uani d 1 . .
H H18 0.296378 0.357282 0.303882 0.066(14) Uiso calc 1 . .
C C8 0.6083(4) 0.10622(17) 0.4460(3) 0.0316(7) Uani d 1 . .
H H8 0.511436 0.080494 0.421077 0.048(11) Uiso calc 1 . .
C C17 0.2333(4) 0.38705(17) 0.4633(3) 0.0359(8) Uani d 1 . .
H H17 0.174288 0.429746 0.435789 0.044(11) Uiso calc 1 . .
C C9 0.7337(4) 0.07260(19) 0.5188(3) 0.0363(8) Uani d 1 . .
H H9 0.722888 0.023202 0.543915 0.054(12) Uiso calc 1 . .
C C16 0.2482(4) 0.36763(18) 0.5817(3) 0.0365(8) Uani d 1 . .
H H16 0.200411 0.397574 0.635155 0.037(10) Uiso calc 1 . .

loop_
_atom_site_aniso_label
_atom_site_aniso_U_11
_atom_site_aniso_U_22
_atom_site_aniso_U_33
_atom_site_aniso_U_12
_atom_site_aniso_U_13
_atom_site_aniso_U_23
S1 0.0253(4) 0.0234(4) 0.0240(4) -0.0026(3) 0.0040(3) 0.0032(3)
P1 0.0275(4) 0.0288(4) 0.0262(4) -0.0007(3) 0.0033(3) 0.0007(3)
F6 0.0520(13) 0.0311(11) 0.0732(16) -0.0071(9) -0.0258(11) 0.0013(10)
F3 0.0421(11) 0.0504(13) 0.0629(15) -0.0198(10) 0.0049(10) 0.0100(11)
F5 0.0385(12) 0.0649(16) 0.098(2) -0.0059(11) 0.0243(13) -0.0380(15)
F1 0.0793(18) 0.098(2) 0.0434(14) -0.0533(16) -0.0255(13) 0.0351(14)
F4 0.0425(13) 0.138(3) 0.0390(13) -0.0271(15) -0.0031(10) 0.0302(15)
F2 0.0351(12) 0.101(2) 0.113(2) 0.0200(13) -0.0067(13) -0.0619(19)
C5 0.0249(14) 0.0285(15) 0.0328(17) -0.0018(12) 0.0058(12) 0.0014(12)
C7 0.0235(13) 0.0265(15) 0.0218(14) 0.0011(11) 0.0054(11) -0.0012(11)
C4 0.0272(14) 0.0235(14) 0.0334(17) 0.0002(12) -0.0006(12) -0.0031(12)
C1 0.0232(13) 0.0238(14) 0.0222(14) -0.0001(11) 0.0003(11) 0.0022(11)
C12 0.0285(15) 0.0262(15) 0.0296(16) -0.0036(12) 0.0074(13) -0.0051(12)
C14 0.0303(15) 0.0189(14) 0.0327(17) -0.0024(11) 0.0067(13) 0.0012(12)
C2 0.0299(15) 0.0290(15) 0.0265(15) 0.0037(12) 0.0062(12) 0.0035(12)
C6 0.0271(14) 0.0296(15) 0.0215(14) -0.0005(12) 0.0017(11) 0.0013(12)
C13 0.0241(14) 0.0217(14) 0.0321(17) -0.0036(11) 0.0038(12) -0.0010(12)
C11 0.0253(14) 0.0358(17) 0.0311(17) -0.0015(13) 0.0038(12) -0.0090(13)
C3 0.0348(16) 0.0290(16) 0.0255(16) 0.0030(13) 0.0037(13) -0.0044(12)
C15 0.0320(16) 0.0307(16) 0.0353(18) -0.0070(13) 0.0095(13) -0.0046(13)
C10 0.0297(15) 0.0364(18) 0.0301(17) 0.0074(13) 0.0002(13) -0.0030(13)
C18 0.0273(15) 0.0270(16) 0.0428(19) -0.0017(12) -0.0017(13) 0.0040(13)
C8 0.0264(15) 0.0277(16) 0.0400(18) -0.0018(12) 0.0028(13) 0.0033(13)
C17 0.0241(15) 0.0224(15) 0.059(2) 0.0014(12) -0.0017(14) -0.0027(14)
C9 0.0330(16) 0.0304(17) 0.044(2) 0.0030(13) -0.0004(14) 0.0060(14)
C16 0.0251(15) 0.0286(16) 0.057(2) -0.0053(12) 0.0102(15) -0.0151(15)

loop_
_atom_type_symbol
_atom_type_description
_atom_type_scat_dispersion_real
_atom_type_scat_dispersion_imag
_atom_type_scat_source
C C 0.0181 0.0091 'International Tables Vol C Tables 4.2.6.8 and 6.1.1.4'
H H 0.0000 0.0000 'International Tables Vol C Tables 4.2.6.8 and 6.1.1.4'
F F 0.0727 0.0534 'International Tables Vol C Tables 4.2.6.8 and 6.1.1.4'
P P 0.2955 0.4335 'International Tables Vol C Tables 4.2.6.8 and 6.1.1.4'
S S 0.3331 0.5567 'International Tables Vol C Tables 4.2.6.8 and 6.1.1.4'

loop_
_geom_angle_atom_site_label_1
_geom_angle_atom_site_label_2
_geom_angle_atom_site_label_3
_geom_angle_site_symmetry_1
_geom_angle_site_symmetry_3
_geom_angle
_geom_angle_publ_flag
C1 S1 C7 . . 105.20(13) ?
C1 S1 C13 . . 104.70(13) ?
C13 S1 C7 . . 102.96(14) ?
F6 P1 F3 . . 178.82(14) ?
F6 P1 F2 . . 91.35(15) ?
F5 P1 F6 . . 89.77(13) ?
F5 P1 F3 . . 91.40(13) ?
F5 P1 F4 . . 88.63(16) ?
F5 P1 F2 . . 177.39(19) ?
F1 P1 F6 . . 91.86(13) ?
F1 P1 F3 . . 88.28(13) ?
F1 P1 F5 . . 90.49(18) ?
F1 P1 F4 . . 178.00(18) ?
F1 P1 F2 . . 91.84(19) ?
F4 P1 F6 . . 89.93(14) ?
F4 P1 F3 . . 89.95(14) ?
F4 P1 F2 . . 89.01(17) ?
F2 P1 F3 . . 87.48(14) ?
C4 C5 H5 . . 119.8 ?
C4 C5 C6 . . 120.4(3) ?
C6 C5 H5 . . 119.8 ?
C12 C7 S1 . . 115.3(2) ?
C8 C7 S1 . . 122.0(2) ?
C8 C7 C12 . . 122.7(3) ?
C5 C4 H4 . . 119.8 ?
C3 C4 C5 . . 120.4(3) ?
C3 C4 H4 . . 119.8 ?
C2 C1 S1 . . 115.7(2) ?
C6 C1 S1 . . 122.2(2) ?
C6 C1 C2 . . 122.0(3) ?
C7 C12 H12 . . 121.0 ?
C11 C12 C7 . . 118.0(3) ?
C11 C12 H12 . . 121.0 ?
C13 C14 H14 . . 120.9 ?
C13 C14 C15 . . 118.2(3) ?
C15 C14 H14 . . 120.9 ?
C1 C2 H2 . . 120.8 ?
C3 C2 C1 . . 118.4(3) ?
C3 C2 H2 . . 120.8 ?
C5 C6 H6 . . 120.7 ?
C1 C6 C5 . . 118.5(3) ?
C1 C6 H6 . . 120.7 ?
C14 C13 S1 . . 121.5(2) ?
C14 C13 C18 . . 122.5(3) ?
C18 C13 S1 . . 116.0(3) ?
C12 C11 H11 . . 119.6 ?
C12 C11 C10 . . 120.8(3) ?
C10 C11 H11 . . 119.6 ?
C4 C3 C2 . . 120.3(3) ?
C4 C3 H3 . . 119.8 ?
C2 C3 H3 . . 119.9 ?
C14 C15 H15 . . 119.8 ?
C16 C15 C14 . . 120.3(3) ?
C16 C15 H15 . . 119.8 ?
C11 C10 H10 . . 120.0 ?
C9 C10 C11 . . 119.9(3) ?
C9 C10 H10 . . 120.0 ?
C13 C18 H18 . . 120.9 ?
C17 C18 C13 . . 118.3(3) ?
C17 C18 H18 . . 120.9 ?
C7 C8 H8 . . 120.9 ?
C7 C8 C9 . . 118.2(3) ?
C9 C8 H8 . . 120.9 ?
C18 C17 H17 . . 120.0 ?
C18 C17 C16 . . 120.0(3) ?
C16 C17 H17 . . 120.0 ?
C10 C9 C8 . . 120.4(3) ?
C10 C9 H9 . . 119.8 ?
C8 C9 H9 . . 119.8 ?
C15 C16 C17 . . 120.6(3) ?
C15 C16 H16 . . 119.7 ?
C17 C16 H16 . . 119.7 ?

loop_
_geom_bond_atom_site_label_1
_geom_bond_atom_site_label_2
_geom_bond_site_symmetry_2
_geom_bond_distance
_geom_bond_publ_flag
S1 C7 . 1.790(3) ?
S1 C1 . 1.787(3) ?
S1 C13 . 1.787(3) ?
P1 F6 . 1.586(2) ?
P1 F3 . 1.594(2) ?
P1 F5 . 1.572(2) ?
P1 F1 . 1.569(2) ?
P1 F4 . 1.585(2) ?
P1 F2 . 1.590(2) ?
C5 H5 . 0.9500 ?
C5 C4 . 1.385(4) ?
C5 C6 . 1.386(4) ?
C7 C12 . 1.392(4) ?
C7 C8 . 1.380(4) ?
C4 H4 . 0.9500 ?
C4 C3 . 1.382(4) ?
C1 C2 . 1.394(4) ?
C1 C6 . 1.382(4) ?
C12 H12 . 0.9500 ?
C12 C11 . 1.380(4) ?
C14 H14 . 0.9500 ?
C14 C13 . 1.385(4) ?
C14 C15 . 1.385(4) ?
C2 H2 . 0.9500 ?
C2 C3 . 1.387(4) ?
C6 H6 . 0.9500 ?
C13 C18 . 1.390(4) ?
C11 H11 . 0.9500 ?
C11 C10 . 1.390(5) ?
C3 H3 . 0.9500 ?
C15 H15 . 0.9500 ?
C15 C16 . 1.385(5) ?
C10 H10 . 0.9500 ?
C10 C9 . 1.389(5) ?
C18 H18 . 0.9500 ?
C18 C17 . 1.387(5) ?
C8 H8 . 0.9500 ?
C8 C9 . 1.391(5) ?
C17 H17 . 0.9500 ?
C17 C16 . 1.388(5) ?
C9 H9 . 0.9500 ?
C16 H16 . 0.9500 ?

loop_
_geom_torsion_atom_site_label_1
_geom_torsion_atom_site_label_2
_geom_torsion_atom_site_label_3
_geom_torsion_atom_site_label_4
_geom_torsion_site_symmetry_1
_geom_torsion_site_symmetry_2
_geom_torsion_site_symmetry_3
_geom_torsion_site_symmetry_4
_geom_torsion
_geom_torsion_publ_flag
S1 C7 C12 C11 . . . . 177.4(2) ?
S1 C7 C8 C9 . . . . -177.6(3) ?
S1 C1 C2 C3 . . . . 178.8(2) ?
S1 C1 C6 C5 . . . . -178.7(2) ?
S1 C13 C18 C17 . . . . 178.7(2) ?
C5 C4 C3 C2 . . . . 0.6(5) ?
C7 S1 C1 C2 . . . . -99.1(2) ?
C7 S1 C1 C6 . . . . 80.8(3) ?
C7 S1 C13 C14 . . . . -22.8(3) ?
C7 S1 C13 C18 . . . . 157.7(2) ?
C7 C12 C11 C10 . . . . 0.5(4) ?
C7 C8 C9 C10 . . . . 0.2(5) ?
C4 C5 C6 C1 . . . . -0.3(4) ?
C1 S1 C7 C12 . . . . 170.4(2) ?
C1 S1 C7 C8 . . . . -11.0(3) ?
C1 S1 C13 C14 . . . . 87.0(3) ?
C1 S1 C13 C18 . . . . -92.5(2) ?
C1 C2 C3 C4 . . . . 0.2(4) ?
C12 C7 C8 C9 . . . . 0.9(5) ?
C12 C11 C10 C9 . . . . 0.5(5) ?
C14 C13 C18 C17 . . . . -0.8(4) ?
C14 C15 C16 C17 . . . . 0.6(5) ?
C2 C1 C6 C5 . . . . 1.2(4) ?
C6 C5 C4 C3 . . . . -0.6(5) ?
C6 C1 C2 C3 . . . . -1.1(4) ?
C13 S1 C7 C12 . . . . -80.2(2) ?
C13 S1 C7 C8 . . . . 98.4(3) ?
C13 S1 C1 C2 . . . . 152.7(2) ?
C13 S1 C1 C6 . . . . -27.3(3) ?
C13 C14 C15 C16 . . . . -0.5(4) ?
C13 C18 C17 C16 . . . . 0.9(4) ?
C11 C10 C9 C8 . . . . -0.9(5) ?
C15 C14 C13 S1 . . . . -178.9(2) ?
C15 C14 C13 C18 . . . . 0.6(4) ?
C18 C17 C16 C15 . . . . -0.9(5) ?
C8 C7 C12 C11 . . . . -1.3(4) ?
